data_7207647
loop_
_publ_author_name
'Lin, Jiao-Min'
'Qiu, Yan-Xuan'
'Chen, Wen-Bin'
'Yang, Meng'
'Zhou, Ai-Ju'
'Dong, Wen'
'Tian, Chang-En'

_publ_section_title
;
 Unusual \p&#x2212;--\p&#x2212; stacking interactions between
 5,5&#x2032;-azotetrazolate(AT) anions in six AT based 3d metal
 photochromic complexes
;
_journal_issue 8
_journal_name_full CrystEngComm
_journal_page_first 2779
_journal_paper_doi 10.1039/c2ce06606h
_journal_volume 14
_journal_year 2012
_chemical_formula_sum 'C6 H16 Cu N14'
_chemical_formula_weight 347.88
_chemical_name_systematic
;
?
;
_space_group_IT_number 2
_symmetry_cell_setting triclinic
_symmetry_space_group_name_Hall '-P 1'
_symmetry_space_group_name_H-M 'P -1'
_atom_sites_solution_hydrogens geom
_atom_sites_solution_primary direct
_atom_sites_solution_secondary difmap
_audit_creation_method SHELXL-97
_cell_angle_alpha 103.1330(10)
_cell_angle_beta 98.0200(10)
_cell_angle_gamma 105.2750(10)
_cell_formula_units_Z 2
_cell_length_a 7.0326(2)
_cell_length_b 8.4673(3)
_cell_length_c 12.2837(4)
_cell_measurement_reflns_used 2563
_cell_measurement_temperature 296(2)
_cell_measurement_theta_max 27.520
_cell_measurement_theta_min 2.70
_cell_volume 671.51(4)
_computing_cell_refinement 'Bruker SMART'
_computing_data_collection 'Bruker SMART'
_computing_data_reduction 'Bruker SMART'
_computing_molecular_graphics 'Bruker SHELXTL'
_computing_publication_material 'Bruker SHELXTL'
_computing_structure_refinement 'SHELXL-97 (Sheldrick, 1997)'
_computing_structure_solution 'SHELXS-97 (Sheldrick, 1990)'
_diffrn_ambient_temperature 296(2)
_diffrn_detector_area_resol_mean none
_diffrn_measured_fraction_theta_full 0.970
_diffrn_measured_fraction_theta_max 0.970
_diffrn_measurement_device_type 'CCD area detector'
_diffrn_measurement_method 'phi and omega scans'
_diffrn_radiation_monochromator graphite
_diffrn_radiation_source 'fine-focus sealed tube'
_diffrn_radiation_type MoK\a
_diffrn_radiation_wavelength 0.71073
_diffrn_reflns_av_R_equivalents 0.0247
_diffrn_reflns_av_sigmaI/netI 0.0290
_diffrn_reflns_limit_h_max 9
_diffrn_reflns_limit_h_min -9
_diffrn_reflns_limit_k_max 10
_diffrn_reflns_limit_k_min -10
_diffrn_reflns_limit_l_max 15
_diffrn_reflns_limit_l_min -11
_diffrn_reflns_number 7130
_diffrn_reflns_theta_full 27.52
_diffrn_reflns_theta_max 27.52
_diffrn_reflns_theta_min 2.70
_diffrn_standards_decay_% none
_diffrn_standards_interval_count none
_diffrn_standards_interval_time none
_diffrn_standards_number none
_exptl_absorpt_coefficient_mu 1.648
_exptl_absorpt_correction_T_max 0.799
_exptl_absorpt_correction_T_min 0.696
_exptl_absorpt_correction_type empirical
_exptl_absorpt_process_details SADABS
_exptl_crystal_colour green
_exptl_crystal_density_diffrn 1.720
_exptl_crystal_density_meas ?
_exptl_crystal_density_method 'not measured'
_exptl_crystal_description block
_exptl_crystal_F_000 358
_exptl_crystal_size_max 0.242
_exptl_crystal_size_mid 0.188
_exptl_crystal_size_min 0.136
_refine_diff_density_max 0.740
_refine_diff_density_min -0.657
_refine_diff_density_rms 0.085
_refine_ls_extinction_coef 0.011(3)
_refine_ls_extinction_expression Fc^*^=kFc[1+0.001xFc^2^\l^3^/sin(2\q)]^-1/4^
_refine_ls_extinction_method SHELXL
_refine_ls_goodness_of_fit_ref 1.108
_refine_ls_hydrogen_treatment mixed
_refine_ls_matrix_type full
_refine_ls_number_parameters 251
_refine_ls_number_reflns 2987
_refine_ls_number_restraints 12
_refine_ls_restrained_S_all 1.111
_refine_ls_R_factor_all 0.0359
_refine_ls_R_factor_gt 0.0304
_refine_ls_shift/su_max 0.000
_refine_ls_shift/su_mean 0.000
_refine_ls_structure_factor_coef Fsqd
_refine_ls_weighting_details 'calc w=1/[\s^2^(Fo^2^)+(0.0604P)^2^+0.2424P] where P=(Fo^2^+2Fc^2^)/3'
_refine_ls_weighting_scheme calc
_refine_ls_wR_factor_gt 0.0986
_refine_ls_wR_factor_ref 0.1031
_reflns_number_gt 2563
_reflns_number_total 2987
_reflns_threshold_expression >2sigma(I)
_cod_data_source_file c2ce06606h.txt
_cod_data_source_block 5
_cod_depositor_comments
;
The following automatic conversions were performed:

'_exptl_crystal_density_meas' value 'not measured' was changed to '?'
- the value is perceived as not measured.

Automatic conversion script
Id: cif_fix_values 3008 2015-01-20 13:52:24Z robertas 
;
_cod_original_sg_symbol_H-M P-1
_cod_database_code 7207647

loop_
_symmetry_equiv_pos_as_xyz
'x, y, z'
'-x, -y, -z'

loop_
_atom_site_label
_atom_site_type_symbol
_atom_site_fract_x
_atom_site_fract_y
_atom_site_fract_z
_atom_site_U_iso_or_equiv
_atom_site_adp_type
_atom_site_occupancy
_atom_site_symmetry_multiplicity
_atom_site_calc_flag
_atom_site_refinement_flags
Cu2 Cu 0.0000 0.5000 0.0000 0.02731(14) Uani 1 2 d S
Cu1 Cu 0.0000 0.0000 0.5000 0.02716(14) Uani 1 2 d S
N3 N 0.0651(4) 0.2272(3) 0.76870(18) 0.0381(5) Uani 1 1 d .
N2 N 0.0354(3) 0.0689(3) 0.71006(17) 0.0359(5) Uani 1 1 d .
N1 N 0.0094(4) -0.0327(3) 0.7776(2) 0.0433(5) Uani 1 1 d .
N4 N 0.0596(4) 0.2331(3) 0.87691(18) 0.0451(5) Uani 1 1 d .
C1 C 0.0252(4) 0.0726(4) 0.8791(2) 0.0418(6) Uani 1 1 d .
N14 N 0.4646(3) 0.9246(2) 0.96902(16) 0.0323(4) Uani 1 1 d .
N10 N 0.3815(3) 0.7553(3) 0.77705(18) 0.0375(5) Uani 1 1 d .
N11 N 0.3995(3) 0.7848(3) 0.67635(18) 0.0411(5) Uani 1 1 d .
N13 N 0.5304(3) 1.0311(3) 0.80330(17) 0.0341(4) Uani 1 1 d .
N12 N 0.4894(3) 0.9492(3) 0.69235(17) 0.0393(5) Uani 1 1 d .
C6 C 0.4616(3) 0.9081(3) 0.85247(19) 0.0277(4) Uani 1 1 d .
N8 N 0.0214(3) 0.4175(2) 0.14250(17) 0.0304(4) Uani 1 1 d D
N9 N 0.2997(3) 0.5993(3) 0.04969(18) 0.0324(4) Uani 1 1 d D
C5 C 0.2291(4) 0.4962(4) 0.2108(2) 0.0417(6) Uani 1 1 d D
C4 C 0.3694(4) 0.5094(4) 0.1290(2) 0.0382(5) Uani 1 1 d D
N7 N 0.2998(3) 0.1139(3) 0.51839(17) 0.0319(4) Uani 1 1 d .
H7A H 0.1900 0.0486 0.4715 0.038 Uiso 1 1 calc R
H7B H 0.3858 0.0704 0.5468 0.038 Uiso 1 1 calc R
N6 N 0.0213(3) -0.2375(3) 0.49003(18) 0.0337(4) Uani 1 1 d D
C2 C 0.3402(4) 0.2989(3) 0.5499(2) 0.0436(6) Uani 1 1 d .
H2A H 0.4641 0.3528 0.5288 0.052 Uiso 1 1 calc R
H2B H 0.3560 0.3421 0.6319 0.052 Uiso 1 1 calc R
C3 C 0.1659(5) 0.3393(3) 0.4880(3) 0.0449(6) Uani 1 1 d D
H5 H 0.040(5) -0.281(4) 0.4220(19) 0.047(9) Uiso 1 1 d D
H4 H 0.120(4) -0.239(4) 0.542(2) 0.051(9) Uiso 1 1 d D
H3 H 0.171(4) 0.453(2) 0.513(3) 0.044(8) Uiso 1 1 d D
H6 H 0.507(3) 0.567(4) 0.166(3) 0.058(9) Uiso 1 1 d D
H7 H 0.352(4) 0.395(3) 0.087(2) 0.043(8) Uiso 1 1 d D
H8 H 0.268(5) 0.436(4) 0.259(3) 0.065(10) Uiso 1 1 d D
H11 H -0.006(4) 0.308(2) 0.117(2) 0.034(7) Uiso 1 1 d D
H9 H 0.233(5) 0.606(3) 0.254(3) 0.054(9) Uiso 1 1 d D
H10 H -0.064(4) 0.435(4) 0.184(2) 0.038(8) Uiso 1 1 d D
H12 H 0.365(4) 0.579(4) 0.000(2) 0.041(8) Uiso 1 1 d D
H13 H 0.334(4) 0.710(2) 0.086(2) 0.039(7) Uiso 1 1 d D
H14 H 0.166(5) 0.308(4) 0.4115(17) 0.063(10) Uiso 1 1 d D
N5 N 0.0169(6) 0.0754(6) 0.9959(5) 0.0263(9) Uani 0.50 1 d P
N15 N 0.0063(7) 0.0461(7) 1.0478(4) 0.0325(9) Uani 0.50 1 d P

loop_
_atom_site_aniso_label
_atom_site_aniso_U_11
_atom_site_aniso_U_22
_atom_site_aniso_U_33
_atom_site_aniso_U_23
_atom_site_aniso_U_13
_atom_site_aniso_U_12
Cu2 0.0270(2) 0.0284(2) 0.0263(2) 0.01257(15) 0.00610(15) 0.00359(15)
Cu1 0.0277(2) 0.0240(2) 0.0320(2) 0.01201(15) 0.00763(16) 0.00733(15)
N3 0.0566(12) 0.0313(10) 0.0297(10) 0.0116(8) 0.0149(9) 0.0134(9)
N2 0.0494(12) 0.0358(11) 0.0236(9) 0.0069(8) 0.0093(9) 0.0153(9)
N1 0.0481(12) 0.0341(11) 0.0526(14) 0.0202(10) 0.0104(11) 0.0138(9)
N4 0.0544(13) 0.0497(13) 0.0240(10) 0.0011(9) 0.0091(10) 0.0113(11)
C1 0.0325(12) 0.0670(18) 0.0340(13) 0.0310(12) 0.0092(10) 0.0131(11)
N14 0.0385(10) 0.0343(9) 0.0253(9) 0.0140(7) 0.0084(8) 0.0075(8)
N10 0.0442(11) 0.0334(10) 0.0329(10) 0.0095(8) 0.0093(9) 0.0078(9)
N11 0.0453(12) 0.0465(12) 0.0279(10) 0.0064(9) 0.0071(9) 0.0116(10)
N13 0.0383(10) 0.0373(11) 0.0261(9) 0.0143(8) 0.0071(8) 0.0057(8)
N12 0.0426(11) 0.0499(13) 0.0258(10) 0.0158(9) 0.0070(9) 0.0103(10)
C6 0.0288(10) 0.0332(11) 0.0242(10) 0.0125(8) 0.0081(8) 0.0096(8)
N8 0.0360(10) 0.0286(10) 0.0287(10) 0.0107(8) 0.0122(8) 0.0081(8)
N9 0.0307(10) 0.0339(11) 0.0318(10) 0.0111(8) 0.0098(8) 0.0052(8)
C5 0.0417(13) 0.0530(16) 0.0290(12) 0.0150(11) 0.0038(11) 0.0109(12)
C4 0.0321(12) 0.0455(14) 0.0366(13) 0.0138(11) 0.0033(10) 0.0113(11)
N7 0.0270(9) 0.0388(11) 0.0293(10) 0.0132(8) 0.0050(8) 0.0065(8)
N6 0.0419(11) 0.0308(10) 0.0285(10) 0.0076(8) 0.0042(9) 0.0135(9)
C2 0.0401(13) 0.0385(13) 0.0419(14) 0.0079(11) 0.0071(11) -0.0017(10)
C3 0.0610(17) 0.0269(12) 0.0454(15) 0.0151(11) 0.0105(13) 0.0070(11)
N5 0.041(2) 0.023(3) 0.016(2) 0.008(2) 0.0062(17) 0.0100(15)
N15 0.041(2) 0.032(3) 0.025(2) 0.006(3) 0.008(2) 0.0136(18)

loop_
_atom_type_symbol
_atom_type_description
_atom_type_scat_dispersion_real
_atom_type_scat_dispersion_imag
_atom_type_scat_source
C C 0.0033 0.0016 'International Tables Vol C Tables 4.2.6.8 and 6.1.1.4'
H H 0.0000 0.0000 'International Tables Vol C Tables 4.2.6.8 and 6.1.1.4'
N N 0.0061 0.0033 'International Tables Vol C Tables 4.2.6.8 and 6.1.1.4'
O O 0.0106 0.0060 'International Tables Vol C Tables 4.2.6.8 and 6.1.1.4'
Cu Cu 0.3201 1.2651 'International Tables Vol C Tables 4.2.6.8 and 6.1.1.4'

loop_
_geom_angle_atom_site_label_1
_geom_angle_atom_site_label_2
_geom_angle_atom_site_label_3
_geom_angle
_geom_angle_site_symmetry_1
_geom_angle_site_symmetry_3
N9 Cu2 N9 180.0 2_565 .
N9 Cu2 N8 95.49(8) 2_565 .
N9 Cu2 N8 84.51(8) . .
N9 Cu2 N8 84.51(8) 2_565 2_565
N9 Cu2 N8 95.49(8) . 2_565
N8 Cu2 N8 180.00(10) . 2_565
N7 Cu1 N7 180.0 2_556 .
N7 Cu1 N6 84.29(9) 2_556 .
N7 Cu1 N6 95.71(8) . .
N7 Cu1 N6 95.71(8) 2_556 2_556
N7 Cu1 N6 84.29(9) . 2_556
N6 Cu1 N6 180.000(1) . 2_556
N7 Cu1 N2 89.09(8) 2_556 .
N7 Cu1 N2 90.91(8) . .
N6 Cu1 N2 92.26(8) . .
N6 Cu1 N2 87.74(8) 2_556 .
N7 Cu1 N2 90.91(8) 2_556 2_556
N7 Cu1 N2 89.09(8) . 2_556
N6 Cu1 N2 87.74(8) . 2_556
N6 Cu1 N2 92.26(8) 2_556 2_556
N2 Cu1 N2 180.0 . 2_556
N2 N3 N4 109.5(2) . .
N3 N2 N1 110.2(2) . .
N3 N2 Cu1 119.29(15) . .
N1 N2 Cu1 130.16(16) . .
N2 N1 C1 103.5(2) . .
C1 N4 N3 103.9(2) . .
N4 C1 N1 113.0(2) . .
N4 C1 N5 105.0(3) . .
N1 C1 N5 142.0(3) . .
N4 C1 N15 145.1(3) . 2_557
N1 C1 N15 101.9(3) . 2_557
N5 C1 N15 40.1(2) . 2_557
N14 N14 C6 113.8(2) 2_677 .
N11 N10 C6 104.4(2) . .
N12 N11 N10 109.26(19) . .
N12 N13 C6 103.77(19) . .
N11 N12 N13 110.01(19) . .
N10 C6 N13 112.6(2) . .
N10 C6 N14 119.7(2) . .
N13 C6 N14 127.7(2) . .
C5 N8 Cu2 108.72(15) . .
C5 N8 H11 111.3(18) . .
Cu2 N8 H11 104.8(19) . .
C5 N8 H10 110(2) . .
Cu2 N8 H10 115(2) . .
H11 N8 H10 107(3) . .
C4 N9 Cu2 107.67(15) . .
C4 N9 H12 100(2) . .
Cu2 N9 H12 116(2) . .
C4 N9 H13 109(2) . .
Cu2 N9 H13 110.5(19) . .
H12 N9 H13 113(3) . .
N8 C5 C4 107.7(2) . .
N8 C5 H8 114(2) . .
C4 C5 H8 108(2) . .
N8 C5 H9 106(2) . .
C4 C5 H9 111(2) . .
H8 C5 H9 110(3) . .
N9 C4 C5 107.4(2) . .
N9 C4 H6 110(2) . .
C5 C4 H6 113(2) . .
N9 C4 H7 108.6(19) . .
C5 C4 H7 106.0(18) . .
H6 C4 H7 111(3) . .
C2 N7 Cu1 108.98(16) . .
C2 N7 H7A 120.0 . .
Cu1 N7 H7A 34.5 . .
C2 N7 H7B 120.0 . .
Cu1 N7 H7B 119.9 . .
H7A N7 H7B 120.0 . .
C3 N6 Cu1 107.76(16) 2_556 .
C3 N6 H5 112(2) 2_556 .
Cu1 N6 H5 109(2) . .
C3 N6 H4 106(2) 2_556 .
Cu1 N6 H4 113(2) . .
H5 N6 H4 109(3) . .
N7 C2 C3 108.7(2) . .
N7 C2 H2A 109.9 . .
C3 C2 H2A 109.9 . .
N7 C2 H2B 109.9 . .
C3 C2 H2B 109.9 . .
H2A C2 H2B 108.3 . .
N6 C3 C2 108.2(2) 2_556 .
N6 C3 H3 106.7(19) 2_556 .
C2 C3 H3 113.5(19) . .
N6 C3 H14 110(2) 2_556 .
C2 C3 H14 107(2) . .
H3 C3 H14 112(3) . .
N15 N5 N15 88.3(7) . 2_557
N15 N5 N5 52.5(5) . 2_557
N15 N5 N5 35.8(4) 2_557 2_557
N15 N5 C1 160.8(8) . .
N15 N5 C1 72.6(7) 2_557 .
N5 N5 C1 108.4(6) 2_557 .
N5 N15 N5 91.7(7) . 2_557
N5 N15 N15 54.7(5) . 2_557
N5 N15 N15 37.0(3) 2_557 2_557
N5 N15 C1 159.1(8) . 2_557
N5 N15 C1 67.3(6) 2_557 2_557
N15 N15 C1 104.3(7) 2_557 2_557

loop_
_geom_bond_atom_site_label_1
_geom_bond_atom_site_label_2
_geom_bond_distance
_geom_bond_site_symmetry_2
Cu2 N9 1.999(2) 2_565
Cu2 N9 1.999(2) .
Cu2 N8 2.0280(19) .
Cu2 N8 2.0280(19) 2_565
Cu1 N7 2.030(2) 2_556
Cu1 N7 2.030(2) .
Cu1 N6 2.033(2) .
Cu1 N6 2.033(2) 2_556
Cu1 N2 2.474(2) .
Cu1 N2 2.474(2) 2_556
N3 N2 1.315(3) .
N3 N4 1.325(3) .
N2 N1 1.321(3) .
N1 C1 1.329(4) .
N4 C1 1.324(4) .
C1 N5 1.439(6) .
C1 N15 1.488(7) 2_557
N14 N14 1.255(4) 2_677
N14 C6 1.403(3) .
N10 N11 1.332(3) .
N10 C6 1.332(3) .
N11 N12 1.325(3) .
N13 N12 1.333(3) .
N13 C6 1.336(3) .
N8 C5 1.474(3) .
N8 H11 0.868(17) .
N8 H10 0.857(17) .
N9 C4 1.473(3) .
N9 H12 0.831(18) .
N9 H13 0.889(17) .
C5 C4 1.505(4) .
C5 H8 0.927(18) .
C5 H9 0.950(18) .
C4 H6 0.953(18) .
C4 H7 0.956(17) .
N7 C2 1.465(3) .
N7 H7A 0.8600 .
N7 H7B 0.8600 .
N6 C3 1.468(4) 2_556
N6 H5 0.877(18) .
N6 H4 0.883(18) .
C2 C3 1.509(4) .
C2 H2A 0.9700 .
C2 H2B 0.9700 .
C3 N6 1.468(4) 2_556
C3 H3 0.933(17) .
C3 H14 0.918(18) .
N5 N15 0.740(5) .
N5 N15 1.004(5) 2_557
N5 N5 1.266(9) 2_557
N15 N5 1.004(5) 2_557
N15 N15 1.229(9) 2_557
N15 C1 1.488(7) 2_557
